data_8102341
loop_
_publ_author_name
'Ping Liu'
'Zhen Liu'

_publ_section_title
;
 Crystal structure of triaquatriimidazolecobalt(II)
 naphthalene-2,6-disulfonate monohydrate,
 [Co(C3H4N2)3(H2O)3][C10H6S2O6] &#x00B7; H2O
;
_journal_issue 4
_journal_name_full 'Zeitschrift f\"ur Kristallographie - New Crystal Structures'
_journal_page_first 498
_journal_volume 223
_journal_year 2008
_chemical_formula_moiety 'C9 H18 Co N6 O3, C10 H6 O6 S2, H2 O'
_chemical_formula_sum 'C19 H26 Co N6 O10 S2'
_chemical_formula_weight 621.51
_space_group_IT_number 2
_symmetry_cell_setting triclinic
_symmetry_space_group_name_Hall '-P 1'
_symmetry_space_group_name_H-M 'P -1'
_atom_sites_solution_hydrogens geom
_atom_sites_solution_primary direct
_atom_sites_solution_secondary difmap
_audit_creation_method SHELXL-97
_cell_angle_alpha 96.385(5)
_cell_angle_beta 98.170(5)
_cell_angle_gamma 109.205(5)
_cell_formula_units_Z 2
_cell_length_a 8.509(3)
_cell_length_b 12.802(4)
_cell_length_c 13.155(4)
_cell_measurement_reflns_used 4616
_cell_measurement_temperature 273(2)
_cell_measurement_theta_max 25.00
_cell_measurement_theta_min 1.71
_cell_volume 1320.3(7)
_computing_cell_refinement 'Bruker SMART'
_computing_data_collection 'Bruker SMART'
_computing_data_reduction 'Bruker SAINT'
_computing_molecular_graphics 'Bruker SHELXTL'
_computing_publication_material 'Bruker SHELXTL'
_computing_structure_refinement 'SHELXL-97 (Sheldrick, 1997)'
_computing_structure_solution 'SHELXS-97 (Sheldrick, 1990)'
_diffrn_ambient_temperature 273(2)
_diffrn_measured_fraction_theta_full 0.944
_diffrn_measured_fraction_theta_max 0.944
_diffrn_measurement_device_type 'Bruker Smart 1000 CCD diffractometer'
_diffrn_measurement_method 'phi and omega scans'
_diffrn_radiation_monochromator graphite
_diffrn_radiation_source 'fine-focus sealed tube'
_diffrn_radiation_type MoK\a
_diffrn_radiation_wavelength 0.71073
_diffrn_reflns_av_R_equivalents 0.0121
_diffrn_reflns_av_sigmaI/netI 0.0225
_diffrn_reflns_limit_h_max 8
_diffrn_reflns_limit_h_min -10
_diffrn_reflns_limit_k_max 15
_diffrn_reflns_limit_k_min -15
_diffrn_reflns_limit_l_max 14
_diffrn_reflns_limit_l_min -15
_diffrn_reflns_number 6464
_diffrn_reflns_theta_full 25.00
_diffrn_reflns_theta_max 25.00
_diffrn_reflns_theta_min 1.71
_exptl_absorpt_coefficient_mu 0.871
_exptl_absorpt_correction_T_max 0.8247
_exptl_absorpt_correction_T_min 0.6698
_exptl_absorpt_correction_type multi-scan
_exptl_absorpt_process_details '(SADABS; Bruker, 2001)'
_exptl_crystal_colour pink
_exptl_crystal_density_diffrn 1.563
_exptl_crystal_density_method 'not measured'
_exptl_crystal_description block
_exptl_crystal_F_000 642
_exptl_crystal_size_max 0.50
_exptl_crystal_size_mid 0.31
_exptl_crystal_size_min 0.23
_refine_diff_density_max 0.510
_refine_diff_density_min -0.400
_refine_diff_density_rms 0.051
_refine_ls_extinction_method none
_refine_ls_goodness_of_fit_ref 1.037
_refine_ls_hydrogen_treatment mixed
_refine_ls_matrix_type full
_refine_ls_number_parameters 363
_refine_ls_number_reflns 4389
_refine_ls_number_restraints 0
_refine_ls_restrained_S_all 1.037
_refine_ls_R_factor_all 0.0362
_refine_ls_R_factor_gt 0.0301
_refine_ls_shift/su_max 0.001
_refine_ls_shift/su_mean 0.000
_refine_ls_structure_factor_coef Fsqd
_refine_ls_weighting_details 'calc w=1/[\s^2^(Fo^2^)+(0.0472P)^2^+0.7328P] where P=(Fo^2^+2Fc^2^)/3'
_refine_ls_weighting_scheme calc
_refine_ls_wR_factor_gt 0.0803
_refine_ls_wR_factor_ref 0.0853
_reflns_number_gt 3807
_reflns_number_total 4389
_reflns_threshold_expression >2sigma(I)
_cod_data_source_file 1267-2393.cff
_cod_data_source_block 12144m
_cod_original_cell_volume 1320.2(7)
_cod_database_code 8102341

loop_
_symmetry_equiv_pos_as_xyz
'x, y, z'
'-x, -y, -z'

loop_
_atom_site_label
_atom_site_type_symbol
_atom_site_fract_x
_atom_site_fract_y
_atom_site_fract_z
_atom_site_U_iso_or_equiv
_atom_site_adp_type
_atom_site_occupancy
_atom_site_symmetry_multiplicity
_atom_site_calc_flag
_atom_site_refinement_flags
_atom_site_disorder_assembly
_atom_site_disorder_group
Co1 Co 0.79367(4) 0.07119(2) 0.26028(2) 0.03018(11) Uani 1 1 d . . .
S1 S 0.64308(7) 0.62347(5) 0.34219(5) 0.03386(15) Uani 1 1 d . . .
N1 N 0.7026(3) 0.18814(15) 0.19363(14) 0.0344(4) Uani 1 1 d . . .
O1W O 0.8158(3) 0.01344(16) 0.10549(14) 0.0458(5) Uani 1 1 d . . .
H1WA H 0.8603 -0.0344 0.1070 0.069 Uiso 1 1 calc R . .
O3W O 0.8896(2) -0.05279(15) 0.31867(15) 0.0410(4) Uani 1 1 d . . .
H3WA H 0.8103 -0.1062 0.3274 0.062 Uiso 1 1 calc R . .
C1 C 0.8082(3) 0.57683(18) 0.39379(17) 0.0302(5) Uani 1 1 d . . .
N5 N 1.0491(3) 0.17832(17) 0.29063(16) 0.0395(5) Uani 1 1 d . . .
O2W O 0.5558(2) -0.07109(16) 0.22196(15) 0.0446(4) Uani 1 1 d . . .
H2WA H 0.4876 -0.0571 0.1800 0.067 Uiso 1 1 calc R . .
O1 O 0.7131(2) 0.74506(14) 0.36771(15) 0.0490(5) Uani 1 1 d . . .
O3 O 0.6031(2) 0.58398(16) 0.23073(14) 0.0504(5) Uani 1 1 d . . .
O2 O 0.5054(2) 0.57722(18) 0.39505(17) 0.0601(6) Uani 1 1 d . . .
N3 N 0.7289(3) 0.11049(17) 0.40364(15) 0.0376(5) Uani 1 1 d . . .
C2 C 0.9627(3) 0.6115(2) 0.35824(19) 0.0366(5) Uani 1 1 d . . .
H2A H 0.9753 0.6545 0.3054 0.044 Uiso 1 1 calc R . .
C5 C 0.9215(3) 0.48200(18) 0.51721(18) 0.0307(5) Uani 1 1 d . . .
N2 N 0.5855(3) 0.27010(18) 0.08427(16) 0.0449(5) Uani 1 1 d . . .
H2B H 0.5211 0.2785 0.0316 0.054 Uiso 1 1 calc R . .
C4 C 0.7870(3) 0.51277(19) 0.47011(18) 0.0333(5) Uani 1 1 d . . .
H4A H 0.6832 0.4890 0.4915 0.040 Uiso 1 1 calc R . .
C3 C 1.0935(3) 0.5818(2) 0.40139(19) 0.0375(5) Uani 1 1 d . . .
H3A H 1.1947 0.6040 0.3768 0.045 Uiso 1 1 calc R . .
C12 C 0.5904(3) 0.1727(2) 0.10868(19) 0.0402(6) Uani 1 1 d . . .
H12A H 0.5229 0.1027 0.0704 0.048 Uiso 1 1 calc R . .
C11 C 0.7002(4) 0.3532(2) 0.1571(2) 0.0491(7) Uani 1 1 d . . .
H11A H 0.7248 0.4300 0.1601 0.059 Uiso 1 1 calc R . .
N4 N 0.6970(3) 0.1197(2) 0.56557(17) 0.0544(6) Uani 1 1 d . . .
H4B H 0.7135 0.1153 0.6307 0.065 Uiso 1 1 calc R . .
C10 C 0.7714(4) 0.3026(2) 0.2245(2) 0.0470(6) Uani 1 1 d . . .
H10A H 0.8546 0.3394 0.2833 0.056 Uiso 1 1 calc R . .
C15 C 0.5989(3) 0.1486(2) 0.4161(2) 0.0475(6) Uani 1 1 d . . .
H15A H 0.5341 0.1678 0.3633 0.057 Uiso 1 1 calc R . .
C13 C 0.7840(4) 0.0938(2) 0.4968(2) 0.0487(7) Uani 1 1 d . . .
H13A H 0.8725 0.0672 0.5124 0.058 Uiso 1 1 calc R . .
C14 C 0.5787(4) 0.1541(2) 0.5156(2) 0.0537(7) Uani 1 1 d . . .
H14A H 0.4991 0.1770 0.5441 0.064 Uiso 1 1 calc R . .
C17 C 1.1425(4) 0.2268(3) 0.3813(3) 0.0809(12) Uani 1 1 d . . .
H17A H 1.1073 0.2147 0.4442 0.097 Uiso 1 1 calc R . .
C16 C 1.1525(4) 0.2146(3) 0.2220(3) 0.0753(10) Uani 1 1 d . . .
H16A H 1.1245 0.1895 0.1505 0.090 Uiso 1 1 calc R . .
S2 S 0.10677(7) 0.84350(5) 0.11713(4) 0.03079(14) Uani 1 1 d . . .
O5 O -0.0455(2) 0.85516(14) 0.06072(13) 0.0411(4) Uani 1 1 d . . .
O6 O 0.2583(2) 0.90917(13) 0.08327(13) 0.0397(4) Uani 1 1 d . . .
C8 C -0.0585(3) 0.52076(19) -0.02704(18) 0.0328(5) Uani 1 1 d . . .
O4 O 0.1223(2) 0.86541(15) 0.22940(13) 0.0457(4) Uani 1 1 d . . .
C6 C 0.0839(3) 0.70089(18) 0.08292(17) 0.0318(5) Uani 1 1 d . . .
C7 C -0.0420(3) 0.63391(19) 0.00379(18) 0.0353(5) Uani 1 1 d . . .
H7A H -0.1180 0.6626 -0.0303 0.042 Uiso 1 1 calc R . .
C9 C 0.2002(3) 0.6598(2) 0.13699(19) 0.0381(5) Uani 1 1 d . . .
H9A H 0.2852 0.7067 0.1912 0.046 Uiso 1 1 calc R . .
O4W O 0.6235(3) 0.74643(18) 0.10816(16) 0.0490(5) Uani 1 1 d . . .
C19 C 0.1873(3) 0.5515(2) 0.10941(19) 0.0402(6) Uani 1 1 d . . .
H19A H 0.2641 0.5245 0.1451 0.048 Uiso 1 1 calc R . .
N6 N 1.2945(3) 0.2959(3) 0.3738(3) 0.0896(11) Uani 1 1 d . . .
H6A H 1.3744 0.3359 0.4248 0.108 Uiso 1 1 calc R . .
C18 C 1.3004(4) 0.2918(3) 0.2723(3) 0.0805(11) Uani 1 1 d . . .
H18A H 1.3886 0.3336 0.2428 0.097 Uiso 1 1 calc R . .
H1WB H 0.801(4) 0.041(2) 0.062(2) 0.041(8) Uiso 1 1 d . . .
H3WB H 0.959(4) -0.065(3) 0.291(3) 0.069(12) Uiso 1 1 d . . .
H2WB H 0.573(5) -0.119(3) 0.185(3) 0.077(12) Uiso 1 1 d . . .
H4WB H 0.714(5) 0.770(3) 0.098(3) 0.070(12) Uiso 1 1 d . . .
H4WA H 0.616(5) 0.692(3) 0.142(3) 0.083(12) Uiso 1 1 d . . .

loop_
_atom_site_aniso_label
_atom_site_aniso_U_11
_atom_site_aniso_U_22
_atom_site_aniso_U_33
_atom_site_aniso_U_23
_atom_site_aniso_U_13
_atom_site_aniso_U_12
Co1 0.03254(18) 0.03075(17) 0.02775(17) 0.00499(12) 0.00340(13) 0.01270(13)
S1 0.0295(3) 0.0364(3) 0.0397(3) 0.0150(2) 0.0068(2) 0.0140(2)
N1 0.0431(11) 0.0329(10) 0.0295(10) 0.0035(8) 0.0042(9) 0.0180(9)
O1W 0.0731(14) 0.0471(10) 0.0341(10) 0.0153(8) 0.0162(9) 0.0381(10)
O3W 0.0393(10) 0.0420(10) 0.0490(11) 0.0146(8) 0.0128(9) 0.0197(8)
C1 0.0262(11) 0.0310(11) 0.0334(12) 0.0089(9) 0.0043(10) 0.0094(9)
N5 0.0357(11) 0.0395(11) 0.0406(12) 0.0070(9) 0.0037(10) 0.0112(9)
O2W 0.0374(10) 0.0422(10) 0.0496(11) 0.0037(9) -0.0005(8) 0.0130(8)
O1 0.0561(11) 0.0389(9) 0.0573(11) 0.0121(8) 0.0096(9) 0.0227(9)
O3 0.0566(11) 0.0534(11) 0.0423(10) 0.0063(8) -0.0068(9) 0.0277(9)
O2 0.0364(10) 0.0812(14) 0.0819(15) 0.0488(12) 0.0250(10) 0.0287(10)
N3 0.0421(11) 0.0423(11) 0.0306(10) 0.0064(9) 0.0054(9) 0.0180(9)
C2 0.0353(12) 0.0417(13) 0.0374(13) 0.0198(11) 0.0115(11) 0.0133(11)
C5 0.0276(11) 0.0307(11) 0.0334(11) 0.0088(9) 0.0070(9) 0.0080(9)
N2 0.0540(13) 0.0543(13) 0.0369(11) 0.0147(10) 0.0059(10) 0.0314(11)
C4 0.0253(11) 0.0358(12) 0.0395(13) 0.0127(10) 0.0086(10) 0.0087(9)
C3 0.0302(12) 0.0449(14) 0.0433(13) 0.0215(11) 0.0144(11) 0.0133(10)
C12 0.0457(14) 0.0402(13) 0.0357(13) 0.0019(10) 0.0029(11) 0.0201(12)
C11 0.0610(17) 0.0369(13) 0.0548(16) 0.0124(12) 0.0116(14) 0.0226(13)
N4 0.0749(17) 0.0558(14) 0.0292(11) 0.0046(10) 0.0114(12) 0.0189(13)
C10 0.0570(16) 0.0349(13) 0.0447(15) 0.0009(11) -0.0015(13) 0.0170(12)
C15 0.0487(15) 0.0614(17) 0.0391(14) 0.0072(12) 0.0093(12) 0.0282(14)
C13 0.0601(17) 0.0542(16) 0.0342(13) 0.0074(12) 0.0036(13) 0.0256(14)
C14 0.0560(17) 0.0582(17) 0.0487(16) 0.0023(13) 0.0230(14) 0.0190(14)
C17 0.0467(18) 0.105(3) 0.060(2) -0.025(2) 0.0131(17) -0.0032(18)
C16 0.0562(19) 0.099(3) 0.0500(18) 0.0243(18) 0.0060(16) -0.0018(19)
S2 0.0328(3) 0.0323(3) 0.0301(3) 0.0055(2) 0.0062(2) 0.0150(2)
O5 0.0394(9) 0.0395(9) 0.0468(10) 0.0029(8) 0.0013(8) 0.0212(8)
O6 0.0381(9) 0.0375(9) 0.0443(10) 0.0113(7) 0.0109(8) 0.0116(7)
C8 0.0291(11) 0.0345(12) 0.0367(12) 0.0096(10) 0.0056(10) 0.0126(10)
O4 0.0597(11) 0.0535(11) 0.0311(9) 0.0056(8) 0.0106(8) 0.0289(9)
C6 0.0320(12) 0.0330(12) 0.0342(12) 0.0097(10) 0.0112(10) 0.0129(10)
C7 0.0340(12) 0.0379(12) 0.0377(13) 0.0091(10) 0.0015(11) 0.0186(10)
C9 0.0341(12) 0.0372(13) 0.0400(13) 0.0051(10) -0.0012(11) 0.0122(10)
O4W 0.0431(12) 0.0530(12) 0.0506(12) 0.0199(10) 0.0042(10) 0.0146(10)
C19 0.0362(13) 0.0410(13) 0.0433(14) 0.0080(11) -0.0048(11) 0.0182(11)
N6 0.0409(15) 0.098(2) 0.093(2) -0.0441(19) 0.0156(15) -0.0059(15)
C18 0.0481(19) 0.083(3) 0.093(3) 0.023(2) 0.0203(19) -0.0044(18)

loop_
_atom_type_symbol
_atom_type_description
_atom_type_scat_dispersion_real
_atom_type_scat_dispersion_imag
_atom_type_scat_source
C C 0.0033 0.0016 'International Tables Vol C Tables 4.2.6.8 and 6.1.1.4'
H H 0.0000 0.0000 'International Tables Vol C Tables 4.2.6.8 and 6.1.1.4'
N N 0.0061 0.0033 'International Tables Vol C Tables 4.2.6.8 and 6.1.1.4'
O O 0.0106 0.0060 'International Tables Vol C Tables 4.2.6.8 and 6.1.1.4'
S S 0.1246 0.1234 'International Tables Vol C Tables 4.2.6.8 and 6.1.1.4'
Co Co 0.3494 0.9721 'International Tables Vol C Tables 4.2.6.8 and 6.1.1.4'

loop_
_geom_angle_atom_site_label_1
_geom_angle_atom_site_label_2
_geom_angle_atom_site_label_3
_geom_angle
_geom_angle_site_symmetry_1
_geom_angle_site_symmetry_3
_geom_angle_publ_flag
N3 Co1 N5 99.50(8) . . ?
N3 Co1 N1 92.59(8) . . ?
N5 Co1 N1 94.11(8) . . ?
N3 Co1 O1W 170.32(8) . . ?
N5 Co1 O1W 90.15(8) . . ?
N1 Co1 O1W 85.98(7) . . ?
N3 Co1 O3W 91.15(8) . . ?
N5 Co1 O3W 85.74(8) . . ?
N1 Co1 O3W 176.23(7) . . ?
O1W Co1 O3W 90.26(7) . . ?
N3 Co1 O2W 87.91(8) . . ?
N5 Co1 O2W 166.11(8) . . ?
N1 Co1 O2W 97.30(8) . . ?
O1W Co1 O2W 82.79(8) . . ?
O3W Co1 O2W 82.35(7) . . ?
O2 S1 O3 114.05(13) . . ?
O2 S1 O1 111.68(13) . . ?
O3 S1 O1 112.21(11) . . ?
O2 S1 C1 106.13(11) . . ?
O3 S1 C1 106.65(11) . . ?
O1 S1 C1 105.42(11) . . ?
C12 N1 C10 104.9(2) . . ?
C12 N1 Co1 129.56(16) . . ?
C10 N1 Co1 124.87(16) . . ?
Co1 O1W H1WA 109.5 . . ?
Co1 O1W H1WB 122(2) . . ?
H1WA O1W H1WB 127.0 . . ?
Co1 O3W H3WA 109.5 . . ?
Co1 O3W H3WB 116(3) . . ?
H3WA O3W H3WB 118.3 . . ?
C4 C1 C2 120.8(2) . . ?
C4 C1 S1 119.95(17) . . ?
C2 C1 S1 119.17(16) . . ?
C17 N5 C16 104.3(3) . . ?
C17 N5 Co1 126.6(2) . . ?
C16 N5 Co1 129.02(19) . . ?
Co1 O2W H2WA 109.5 . . ?
Co1 O2W H2WB 106(3) . . ?
H2WA O2W H2WB 99.5 . . ?
C13 N3 C15 104.7(2) . . ?
C13 N3 Co1 130.16(18) . . ?
C15 N3 Co1 124.74(16) . . ?
C3 C2 C1 119.8(2) . . ?
C3 C2 H2A 120.1 . . ?
C1 C2 H2A 120.1 . . ?
C4 C5 C5 118.9(2) . 2_766 ?
C4 C5 C3 122.4(2) . 2_766 ?
C5 C5 C3 118.7(3) 2_766 2_766 ?
C12 N2 C11 107.7(2) . . ?
C12 N2 H2B 126.1 . . ?
C11 N2 H2B 126.1 . . ?
C1 C4 C5 120.6(2) . . ?
C1 C4 H4A 119.7 . . ?
C5 C4 H4A 119.7 . . ?
C2 C3 C5 121.2(2) . 2_766 ?
C2 C3 H3A 119.4 . . ?
C5 C3 H3A 119.4 2_766 . ?
N1 C12 N2 111.4(2) . . ?
N1 C12 H12A 124.3 . . ?
N2 C12 H12A 124.3 . . ?
C10 C11 N2 106.2(2) . . ?
C10 C11 H11A 126.9 . . ?
N2 C11 H11A 126.9 . . ?
C13 N4 C14 108.1(2) . . ?
C13 N4 H4B 126.0 . . ?
C14 N4 H4B 126.0 . . ?
C11 C10 N1 109.8(2) . . ?
C11 C10 H10A 125.1 . . ?
N1 C10 H10A 125.1 . . ?
C14 C15 N3 110.0(2) . . ?
C14 C15 H15A 125.0 . . ?
N3 C15 H15A 125.0 . . ?
N3 C13 N4 111.2(2) . . ?
N3 C13 H13A 124.4 . . ?
N4 C13 H13A 124.4 . . ?
C15 C14 N4 106.0(2) . . ?
C15 C14 H14A 127.0 . . ?
N4 C14 H14A 127.0 . . ?
N5 C17 N6 111.9(3) . . ?
N5 C17 H17A 124.0 . . ?
N6 C17 H17A 124.0 . . ?
C18 C16 N5 110.4(3) . . ?
C18 C16 H16A 124.8 . . ?
N5 C16 H16A 124.8 . . ?
O6 S2 O4 112.17(11) . . ?
O6 S2 O5 111.89(10) . . ?
O4 S2 O5 113.01(10) . . ?
O6 S2 C6 106.65(10) . . ?
O4 S2 C6 106.79(10) . . ?
O5 S2 C6 105.77(10) . . ?
C19 C8 C7 122.2(2) 2_565 . ?
C19 C8 C8 119.4(3) 2_565 2_565 ?
C7 C8 C8 118.4(3) . 2_565 ?
C7 C6 C9 121.3(2) . . ?
C7 C6 S2 119.71(17) . . ?
C9 C6 S2 118.98(18) . . ?
C6 C7 C8 120.5(2) . . ?
C6 C7 H7A 119.8 . . ?
C8 C7 H7A 119.8 . . ?
C19 C9 C6 119.6(2) . . ?
C19 C9 H9A 120.2 . . ?
C6 C9 H9A 120.2 . . ?
H4WB O4W H4WA 108(4) . . ?
C9 C19 C8 120.8(2) . 2_565 ?
C9 C19 H19A 119.6 . . ?
C8 C19 H19A 119.6 2_565 . ?
C17 N6 C18 107.5(3) . . ?
C17 N6 H6A 126.3 . . ?
C18 N6 H6A 126.3 . . ?
N6 C18 C16 105.6(3) . . ?
N6 C18 H18A 127.2 . . ?
C16 C18 H18A 127.2 . . ?

loop_
_geom_bond_atom_site_label_1
_geom_bond_atom_site_label_2
_geom_bond_distance
_geom_bond_site_symmetry_2
_geom_bond_publ_flag
Co1 N3 2.093(2) . ?
Co1 N5 2.106(2) . ?
Co1 N1 2.1147(18) . ?
Co1 O1W 2.1434(19) . ?
Co1 O3W 2.1725(18) . ?
Co1 O2W 2.1792(19) . ?
S1 O2 1.4396(19) . ?
S1 O3 1.4497(19) . ?
S1 O1 1.4517(19) . ?
S1 C1 1.778(2) . ?
N1 C12 1.313(3) . ?
N1 C10 1.375(3) . ?
O1W H1WA 0.8200 . ?
O1W H1WB 0.72(3) . ?
O3W H3WA 0.8200 . ?
O3W H3WB 0.78(4) . ?
C1 C4 1.360(3) . ?
C1 C2 1.407(3) . ?
N5 C17 1.297(4) . ?
N5 C16 1.362(4) . ?
O2W H2WA 0.8200 . ?
O2W H2WB 0.80(4) . ?
N3 C13 1.315(3) . ?
N3 C15 1.370(3) . ?
C2 C3 1.361(3) . ?
C2 H2A 0.9300 . ?
C5 C4 1.413(3) . ?
C5 C5 1.419(4) 2_766 ?
C5 C3 1.413(3) 2_766 ?
N2 C12 1.334(3) . ?
N2 C11 1.352(4) . ?
N2 H2B 0.8600 . ?
C4 H4A 0.9300 . ?
C3 C5 1.413(3) 2_766 ?
C3 H3A 0.9300 . ?
C12 H12A 0.9300 . ?
C11 C10 1.344(4) . ?
C11 H11A 0.9300 . ?
N4 C13 1.328(4) . ?
N4 C14 1.344(4) . ?
N4 H4B 0.8600 . ?
C10 H10A 0.9300 . ?
C15 C14 1.341(4) . ?
C15 H15A 0.9300 . ?
C13 H13A 0.9300 . ?
C14 H14A 0.9300 . ?
C17 N6 1.330(4) . ?
C17 H17A 0.9300 . ?
C16 C18 1.340(5) . ?
C16 H16A 0.9300 . ?
S2 O6 1.4495(17) . ?
S2 O4 1.4509(18) . ?
S2 O5 1.4597(17) . ?
S2 C6 1.770(2) . ?
C8 C19 1.416(3) 2_565 ?
C8 C7 1.415(3) . ?
C8 C8 1.418(4) 2_565 ?
C6 C7 1.359(3) . ?
C6 C9 1.409(3) . ?
C7 H7A 0.9300 . ?
C9 C19 1.358(3) . ?
C9 H9A 0.9300 . ?
O4W H4WB 0.77(4) . ?
O4W H4WA 0.85(4) . ?
C19 C8 1.416(3) 2_565 ?
C19 H19A 0.9300 . ?
N6 C18 1.340(5) . ?
N6 H6A 0.8600 . ?
C18 H18A 0.9300 . ?

loop_
_geom_hbond_atom_site_label_D
_geom_hbond_atom_site_label_H
_geom_hbond_atom_site_label_A
_geom_hbond_distance_DH
_geom_hbond_distance_HA
_geom_hbond_distance_DA
_geom_hbond_angle_DHA
_geom_hbond_site_symmetry_A
O4W H4WA S1 0.85(4) 2.88(4) 3.618(2) 147(3) .
O4W H4WA O3 0.85(4) 1.90(4) 2.746(3) 173(4) .
O2W H2WB O4W 0.80(4) 2.10(4) 2.895(3) 172(4) 1_545
O3W H3WB O4 0.78(4) 2.09(4) 2.855(3) 166(4) 1_645
O1W H1WB S2 0.72(3) 2.99(3) 3.649(2) 154(3) 2_665
O1W H1WB O6 0.72(3) 2.13(3) 2.839(3) 169(3) 2_665
N2 H2B O4W 0.86 1.99 2.823(3) 162.5 2_665
O2W H2WA S2 0.82 3.02 3.621(2) 132.5 1_545
O2W H2WA O6 0.82 2.06 2.822(2) 155.1 1_545
O3W H3WA O1 0.82 1.98 2.731(3) 152.9 1_545
O1W H1WA S2 0.82 3.00 3.794(2) 164.8 1_645
O1W H1WA O5 0.82 1.92 2.711(2) 160.5 1_645

loop_
_geom_torsion_atom_site_label_1
_geom_torsion_atom_site_label_2
_geom_torsion_atom_site_label_3
_geom_torsion_atom_site_label_4
_geom_torsion
_geom_torsion_site_symmetry_1
_geom_torsion_site_symmetry_2
_geom_torsion_site_symmetry_3
_geom_torsion_site_symmetry_4
_geom_torsion_publ_flag
N3 Co1 N1 C12 -124.8(2) . . . . ?
N5 Co1 N1 C12 135.5(2) . . . . ?
O1W Co1 N1 C12 45.6(2) . . . . ?
O3W Co1 N1 C12 47.9(12) . . . . ?
O2W Co1 N1 C12 -36.6(2) . . . . ?
N3 Co1 N1 C10 65.7(2) . . . . ?
N5 Co1 N1 C10 -34.0(2) . . . . ?
O1W Co1 N1 C10 -123.9(2) . . . . ?
O3W Co1 N1 C10 -121.6(11) . . . . ?
O2W Co1 N1 C10 153.9(2) . . . . ?
O2 S1 C1 C4 -1.5(2) . . . . ?
O3 S1 C1 C4 -123.4(2) . . . . ?
O1 S1 C1 C4 117.1(2) . . . . ?
O2 S1 C1 C2 -178.5(2) . . . . ?
O3 S1 C1 C2 59.6(2) . . . . ?
O1 S1 C1 C2 -59.9(2) . . . . ?
N3 Co1 N5 C17 16.8(3) . . . . ?
N1 Co1 N5 C17 110.1(3) . . . . ?
O1W Co1 N5 C17 -163.9(3) . . . . ?
O3W Co1 N5 C17 -73.6(3) . . . . ?
O2W Co1 N5 C17 -104.7(4) . . . . ?
N3 Co1 N5 C16 -161.6(3) . . . . ?
N1 Co1 N5 C16 -68.2(3) . . . . ?
O1W Co1 N5 C16 17.7(3) . . . . ?
O3W Co1 N5 C16 108.0(3) . . . . ?
O2W Co1 N5 C16 77.0(4) . . . . ?
N5 Co1 N3 C13 -65.4(2) . . . . ?
N1 Co1 N3 C13 -160.0(2) . . . . ?
O1W Co1 N3 C13 118.8(4) . . . . ?
O3W Co1 N3 C13 20.5(2) . . . . ?
O2W Co1 N3 C13 102.8(2) . . . . ?
N5 Co1 N3 C15 123.3(2) . . . . ?
N1 Co1 N3 C15 28.7(2) . . . . ?
O1W Co1 N3 C15 -52.5(5) . . . . ?
O3W Co1 N3 C15 -150.8(2) . . . . ?
O2W Co1 N3 C15 -68.5(2) . . . . ?
C4 C1 C2 C3 -0.8(4) . . . . ?
S1 C1 C2 C3 176.18(19) . . . . ?
C2 C1 C4 C5 1.6(4) . . . . ?
S1 C1 C4 C5 -175.32(18) . . . . ?
C5 C5 C4 C1 -0.7(4) 2_766 . . . ?
C3 C5 C4 C1 178.2(2) 2_766 . . . ?
C1 C2 C3 C5 -1.0(4) . . . 2_766 ?
C10 N1 C12 N2 0.4(3) . . . . ?
Co1 N1 C12 N2 -170.68(16) . . . . ?
C11 N2 C12 N1 -0.1(3) . . . . ?
C12 N2 C11 C10 -0.2(3) . . . . ?
N2 C11 C10 N1 0.5(3) . . . . ?
C12 N1 C10 C11 -0.5(3) . . . . ?
Co1 N1 C10 C11 171.08(19) . . . . ?
C13 N3 C15 C14 0.1(3) . . . . ?
Co1 N3 C15 C14 173.23(19) . . . . ?
C15 N3 C13 N4 -0.4(3) . . . . ?
Co1 N3 C13 N4 -173.01(18) . . . . ?
C14 N4 C13 N3 0.5(3) . . . . ?
N3 C15 C14 N4 0.2(3) . . . . ?
C13 N4 C14 C15 -0.5(3) . . . . ?
C16 N5 C17 N6 3.5(4) . . . . ?
Co1 N5 C17 N6 -175.2(2) . . . . ?
C17 N5 C16 C18 -5.5(4) . . . . ?
Co1 N5 C16 C18 173.1(2) . . . . ?
O6 S2 C6 C7 -108.5(2) . . . . ?
O4 S2 C6 C7 131.34(19) . . . . ?
O5 S2 C6 C7 10.7(2) . . . . ?
O6 S2 C6 C9 69.9(2) . . . . ?
O4 S2 C6 C9 -50.3(2) . . . . ?
O5 S2 C6 C9 -170.88(18) . . . . ?
C9 C6 C7 C8 -0.6(4) . . . . ?
S2 C6 C7 C8 177.76(18) . . . . ?
C19 C8 C7 C6 -179.7(2) 2_565 . . . ?
C8 C8 C7 C6 0.5(4) 2_565 . . . ?
C7 C6 C9 C19 0.4(4) . . . . ?
S2 C6 C9 C19 -178.0(2) . . . . ?
C6 C9 C19 C8 0.0(4) . . . 2_565 ?
N5 C17 N6 C18 -0.2(5) . . . . ?
C17 N6 C18 C16 -3.2(5) . . . . ?
N5 C16 C18 N6 5.4(5) . . . . ?
